data_7043468
loop_
_publ_author_name
'Bai, Jianliang'
'Xiao, Xia'
'Zhang, Yue'
'Chao, Jianbin'
'Chen, Xia'

_publ_section_title
;
 \b-Pyridylenolate zinc catalysts for the ring-opening homo- and
 copolymerization of \e-caprolactone and lactides
;
_journal_name_full 'Dalton Trans.'
_journal_paper_doi 10.1039/C7DT01877K
_journal_year 2017
_chemical_formula_sum 'C32 H28 F6 N2 O2 Zn2'
_chemical_formula_weight 717.30
_space_group_crystal_system monoclinic
_space_group_IT_number 14
_space_group_name_Hall '-P 2yn'
_space_group_name_H-M_alt 'P 1 21/n 1'
_symmetry_space_group_name_Hall '-P 2yn'
_symmetry_space_group_name_H-M 'P 1 21/n 1'
_atom_sites_solution_hydrogens geom
_audit_creation_method SHELXL-2014/7
_audit_update_record
;
2017-06-23 deposited with the CCDC.
2017-06-27 downloaded from the CCDC.
;
_cell_angle_alpha 90
_cell_angle_beta 96.454(2)
_cell_angle_gamma 90
_cell_formula_units_Z 2
_cell_length_a 10.0405(6)
_cell_length_b 11.0680(7)
_cell_length_c 13.8622(8)
_cell_measurement_reflns_used 7786
_cell_measurement_temperature 200(2)
_cell_measurement_theta_max 28.2525
_cell_measurement_theta_min 2.958
_cell_volume 1530.72(16)
_computing_structure_refinement 'SHELXL-2014/7 (Sheldrick, 2014)'
_diffrn_ambient_temperature 200(2)
_diffrn_measured_fraction_theta_full 0.990
_diffrn_measured_fraction_theta_max 0.990
_diffrn_measurement_device_type 'CCD area detector'
_diffrn_measurement_method 'phi and omega scans'
_diffrn_radiation_type MoK\a
_diffrn_radiation_wavelength 0.71073
_diffrn_reflns_av_R_equivalents 0.0368
_diffrn_reflns_av_unetI/netI 0.0252
_diffrn_reflns_Laue_measured_fraction_full 0.990
_diffrn_reflns_Laue_measured_fraction_max 0.990
_diffrn_reflns_limit_h_max 10
_diffrn_reflns_limit_h_min -13
_diffrn_reflns_limit_k_max 14
_diffrn_reflns_limit_k_min -14
_diffrn_reflns_limit_l_max 18
_diffrn_reflns_limit_l_min -17
_diffrn_reflns_number 14700
_diffrn_reflns_point_group_measured_fraction_full 0.990
_diffrn_reflns_point_group_measured_fraction_max 0.990
_diffrn_reflns_theta_full 25.242
_diffrn_reflns_theta_max 28.302
_diffrn_reflns_theta_min 2.958
_exptl_absorpt_coefficient_mu 1.636
_exptl_crystal_colour colourless
_exptl_crystal_density_diffrn 1.556
_exptl_crystal_description block
_exptl_crystal_F_000 728
_exptl_crystal_size_max 0.200
_exptl_crystal_size_mid 0.130
_exptl_crystal_size_min 0.070
_refine_diff_density_max 0.785
_refine_diff_density_min -0.493
_refine_diff_density_rms 0.081
_refine_ls_extinction_coef 0.0032(6)
_refine_ls_extinction_expression Fc^*^=kFc[1+0.001xFc^2^\l^3^/sin(2\q)]^-1/4^
_refine_ls_extinction_method 'SHELXL-2014/7 (Sheldrick 2014'
_refine_ls_goodness_of_fit_ref 1.027
_refine_ls_hydrogen_treatment constr
_refine_ls_matrix_type full
_refine_ls_number_parameters 201
_refine_ls_number_reflns 3771
_refine_ls_number_restraints 0
_refine_ls_restrained_S_all 1.027
_refine_ls_R_factor_all 0.0485
_refine_ls_R_factor_gt 0.0391
_refine_ls_shift/su_max 0.000
_refine_ls_shift/su_mean 0.000
_refine_ls_structure_factor_coef Fsqd
_refine_ls_weighting_details 'w=1/[\s^2^(Fo^2^)+(0.0270P)^2^+4.5365P] where P=(Fo^2^+2Fc^2^)/3'
_refine_ls_weighting_scheme calc
_refine_ls_wR_factor_gt 0.1000
_refine_ls_wR_factor_ref 0.1050
_reflns_Friedel_coverage 0.000
_reflns_number_gt 3206
_reflns_number_total 3771
_reflns_threshold_expression 'I > 2\s(I)'
_cod_data_source_file c7dt01877k2.cif
_cod_data_source_block 1
_cod_database_code 7043468
_shelx_shelxl_version_number 2014/7
_shelx_space_group_comment
;
The symmetry employed for this shelxl refinement is uniquely defined
by the following loop, which should always be used as a source of
symmetry information in preference to the above space-group names.
They are only intended as comments.
;
_shelx_estimated_absorpt_t_min 0.736
_shelx_estimated_absorpt_t_max 0.894

loop_
_space_group_symop_operation_xyz
'x, y, z'
'-x+1/2, y+1/2, -z+1/2'
'-x, -y, -z'
'x-1/2, -y-1/2, z-1/2'

loop_
_atom_site_label
_atom_site_type_symbol
_atom_site_fract_x
_atom_site_fract_y
_atom_site_fract_z
_atom_site_U_iso_or_equiv
_atom_site_adp_type
_atom_site_occupancy
_atom_site_site_symmetry_order
_atom_site_calc_flag
_atom_site_refinement_flags_posn
_atom_site_refinement_flags_adp
Zn1 Zn 0.35556(3) 0.94909(3) 0.00221(2) 0.02674(12) Uani 1 1 d . .
O1 O 0.5432(2) 0.9107(2) 0.05955(14) 0.0262(4) Uani 1 1 d . .
C10 C 0.7120(3) 0.8337(3) 0.1783(2) 0.0246(6) Uani 1 1 d . .
C1 C 0.3704(3) 0.9659(3) 0.2224(2) 0.0251(6) Uani 1 1 d . .
C15 C 0.7650(3) 0.7363(3) 0.1300(2) 0.0288(6) Uani 1 1 d . .
C7 C 0.2024(3) 1.0567(3) 0.3096(3) 0.0386(8) Uani 1 1 d . .
H7 H 0.1678 1.0749 0.3690 0.046 Uiso 1 1 calc R U
C9 C 0.1894(3) 1.0664(3) 0.1385(2) 0.0331(7) Uani 1 1 d . .
H9 H 0.1429 1.0913 0.0783 0.040 Uiso 1 1 calc R U
C3 C 0.5750(3) 0.8838(3) 0.1530(2) 0.0240(6) Uani 1 1 d . .
C2 C 0.4975(3) 0.9033(3) 0.2252(2) 0.0276(6) Uani 1 1 d . .
H2 H 0.5313 0.8712 0.2866 0.033 Uiso 1 1 calc R U
C11 C 0.7947(3) 0.8881(3) 0.2535(2) 0.0325(7) Uani 1 1 d . .
H11 H 0.7610 0.9541 0.2873 0.039 Uiso 1 1 calc R U
C4 C 0.2066(3) 0.8683(3) -0.0763(2) 0.0383(8) Uani 1 1 d . .
H4A H 0.1376 0.9294 -0.0981 0.046 Uiso 1 1 calc R U
H4B H 0.2402 0.8341 -0.1350 0.046 Uiso 1 1 calc R U
C12 C 0.9242(3) 0.8490(3) 0.2804(3) 0.0403(8) Uani 1 1 d . .
H12 H 0.9781 0.8876 0.3321 0.048 Uiso 1 1 calc R U
C6 C 0.3180(3) 0.9915(3) 0.3094(2) 0.0332(7) Uani 1 1 d . .
H6 H 0.3632 0.9632 0.3690 0.040 Uiso 1 1 calc R U
C13 C 0.9747(4) 0.7541(4) 0.2323(3) 0.0466(9) Uani 1 1 d . .
H13 H 1.0638 0.7271 0.2504 0.056 Uiso 1 1 calc R U
C8 C 0.1362(3) 1.0960(3) 0.2218(3) 0.0377(7) Uani 1 1 d . .
H8 H 0.0562 1.1422 0.2198 0.045 Uiso 1 1 calc R U
C14 C 0.8956(3) 0.6979(3) 0.1574(3) 0.0394(8) Uani 1 1 d . .
H14 H 0.9310 0.6323 0.1242 0.047 Uiso 1 1 calc R U
N1 N 0.3043(2) 1.0037(2) 0.13699(17) 0.0269(5) Uani 1 1 d . .
F1 F 0.7323(3) 0.55595(19) 0.03944(16) 0.0535(6) Uani 1 1 d . .
F2 F 0.6779(2) 0.7201(2) -0.03619(14) 0.0466(5) Uani 1 1 d . .
F3 F 0.5553(2) 0.6509(2) 0.06814(16) 0.0491(5) Uani 1 1 d . .
C16 C 0.6831(3) 0.6674(3) 0.0513(2) 0.0336(7) Uani 1 1 d . .
C5 C 0.1416(5) 0.7684(5) -0.0238(3) 0.0654(13) Uani 1 1 d . .
H5A H 0.2039 0.7003 -0.0130 0.098 Uiso 1 1 calc R U
H5B H 0.0597 0.7416 -0.0632 0.098 Uiso 1 1 calc R U
H5C H 0.1190 0.7985 0.0388 0.098 Uiso 1 1 calc R U

loop_
_atom_site_aniso_label
_atom_site_aniso_U_11
_atom_site_aniso_U_22
_atom_site_aniso_U_33
_atom_site_aniso_U_23
_atom_site_aniso_U_13
_atom_site_aniso_U_12
Zn1 0.01994(17) 0.0385(2) 0.02125(17) 0.00157(14) -0.00014(11) 0.00016(14)
O1 0.0217(9) 0.0361(11) 0.0203(9) 0.0053(8) 0.0000(7) 0.0028(8)
C10 0.0230(13) 0.0273(14) 0.0231(13) 0.0071(11) 0.0010(10) 0.0013(11)
C1 0.0223(13) 0.0293(14) 0.0241(13) 0.0012(11) 0.0045(10) -0.0029(11)
C15 0.0298(15) 0.0315(15) 0.0251(14) 0.0066(12) 0.0041(11) 0.0032(12)
C7 0.0305(16) 0.052(2) 0.0356(17) -0.0096(16) 0.0116(13) -0.0040(15)
C9 0.0259(15) 0.0385(17) 0.0347(16) 0.0013(14) 0.0027(12) 0.0040(13)
C3 0.0237(13) 0.0247(13) 0.0227(13) 0.0030(11) -0.0017(10) -0.0001(11)
C2 0.0285(15) 0.0317(15) 0.0221(13) 0.0042(12) 0.0001(11) 0.0019(12)
C11 0.0314(16) 0.0353(16) 0.0295(15) 0.0017(13) -0.0024(12) 0.0046(13)
C4 0.0325(16) 0.051(2) 0.0305(16) -0.0044(15) -0.0025(13) -0.0045(15)
C12 0.0307(16) 0.045(2) 0.0419(18) 0.0070(16) -0.0101(14) -0.0025(15)
C6 0.0284(15) 0.0461(19) 0.0261(14) 0.0005(13) 0.0070(12) -0.0057(14)
C13 0.0251(16) 0.053(2) 0.059(2) 0.0125(19) -0.0055(15) 0.0089(16)
C8 0.0270(16) 0.0418(18) 0.0456(19) -0.0048(15) 0.0097(14) 0.0039(14)
C14 0.0327(17) 0.0404(18) 0.0462(19) 0.0046(16) 0.0096(14) 0.0134(15)
N1 0.0235(12) 0.0319(13) 0.0251(12) 0.0025(10) 0.0024(9) 0.0000(10)
F1 0.0787(17) 0.0362(11) 0.0443(12) -0.0081(10) 0.0014(11) 0.0139(11)
F2 0.0595(14) 0.0519(13) 0.0274(9) 0.0033(9) 0.0008(9) 0.0012(11)
F3 0.0435(12) 0.0508(13) 0.0540(13) -0.0128(11) 0.0098(10) -0.0164(10)
C16 0.0405(18) 0.0322(16) 0.0288(15) 0.0001(13) 0.0068(13) 0.0028(14)
C5 0.076(3) 0.067(3) 0.049(2) 0.007(2) -0.006(2) -0.036(3)

loop_
_atom_type_symbol
_atom_type_description
_atom_type_scat_dispersion_real
_atom_type_scat_dispersion_imag
_atom_type_scat_source
C C 0.0033 0.0016 'International Tables Vol C Tables 4.2.6.8 and 6.1.1.4'
H H 0.0000 0.0000 'International Tables Vol C Tables 4.2.6.8 and 6.1.1.4'
N N 0.0061 0.0033 'International Tables Vol C Tables 4.2.6.8 and 6.1.1.4'
O O 0.0106 0.0060 'International Tables Vol C Tables 4.2.6.8 and 6.1.1.4'
F F 0.0171 0.0103 'International Tables Vol C Tables 4.2.6.8 and 6.1.1.4'
Zn Zn 0.2839 1.4301 'International Tables Vol C Tables 4.2.6.8 and 6.1.1.4'

loop_
_geom_angle_atom_site_label_1
_geom_angle_atom_site_label_2
_geom_angle_atom_site_label_3
_geom_angle
_geom_angle_site_symmetry_1
_geom_angle_site_symmetry_3
C4 Zn1 O1 138.25(13) . .
C4 Zn1 N1 112.33(13) . .
O1 Zn1 N1 91.25(9) . .
C4 Zn1 O1 119.09(12) . 3_675
O1 Zn1 O1 80.87(9) . 3_675
N1 Zn1 O1 109.41(9) . 3_675
C4 Zn1 Zn1 143.69(10) . 3_675
O1 Zn1 Zn1 41.44(6) . 3_675
N1 Zn1 Zn1 103.70(7) . 3_675
O1 Zn1 Zn1 39.42(5) 3_675 3_675
C3 O1 Zn1 122.97(18) . .
C3 O1 Zn1 119.29(18) . 3_675
Zn1 O1 Zn1 99.13(9) . 3_675
C11 C10 C15 117.6(3) . .
C11 C10 C3 118.1(3) . .
C15 C10 C3 124.3(3) . .
N1 C1 C6 119.7(3) . .
N1 C1 C2 120.9(3) . .
C6 C1 C2 119.3(3) . .
C14 C15 C10 120.0(3) . .
C14 C15 C16 117.8(3) . .
C10 C15 C16 122.1(3) . .
C6 C7 C8 119.1(3) . .
N1 C9 C8 123.6(3) . .
O1 C3 C2 126.1(3) . .
O1 C3 C10 115.2(2) . .
C2 C3 C10 118.6(2) . .
C3 C2 C1 129.4(3) . .
C12 C11 C10 121.9(3) . .
C5 C4 Zn1 114.1(2) . .
C13 C12 C11 119.9(3) . .
C7 C6 C1 120.7(3) . .
C12 C13 C14 119.8(3) . .
C9 C8 C7 118.1(3) . .
C13 C14 C15 120.8(3) . .
C9 N1 C1 118.7(3) . .
C9 N1 Zn1 117.5(2) . .
C1 N1 Zn1 123.2(2) . .
F2 C16 F3 106.0(3) . .
F2 C16 F1 105.4(3) . .
F3 C16 F1 105.6(3) . .
F2 C16 C15 113.5(3) . .
F3 C16 C15 113.5(3) . .
F1 C16 C15 112.1(3) . .

loop_
_geom_bond_atom_site_label_1
_geom_bond_atom_site_label_2
_geom_bond_distance
_geom_bond_site_symmetry_2
Zn1 C4 1.964(3) .
Zn1 O1 2.006(2) .
Zn1 N1 2.083(2) .
Zn1 O1 2.091(2) 3_675
Zn1 Zn1 3.1188(7) 3_675
O1 C3 1.333(3) .
O1 Zn1 2.091(2) 3_675
C10 C11 1.395(4) .
C10 C15 1.404(4) .
C10 C3 1.489(4) .
C1 N1 1.357(4) .
C1 C6 1.397(4) .
C1 C2 1.449(4) .
C15 C14 1.390(4) .
C15 C16 1.499(4) .
C7 C6 1.368(5) .
C7 C8 1.389(5) .
C9 N1 1.348(4) .
C9 C8 1.367(5) .
C3 C2 1.351(4) .
C11 C12 1.381(4) .
C4 C5 1.512(5) .
C12 C13 1.371(6) .
C13 C14 1.382(5) .
F1 C16 1.345(4) .
F2 C16 1.341(4) .
F3 C16 1.342(4) .

loop_
_geom_torsion_atom_site_label_1
_geom_torsion_atom_site_label_2
_geom_torsion_atom_site_label_3
_geom_torsion_atom_site_label_4
_geom_torsion
_geom_torsion_site_symmetry_1
C11 C10 C15 C14 -0.4(4) .
C3 C10 C15 C14 178.3(3) .
C11 C10 C15 C16 177.1(3) .
C3 C10 C15 C16 -4.3(4) .
Zn1 O1 C3 C2 -15.3(4) .
Zn1 O1 C3 C2 110.2(3) 3_675
Zn1 O1 C3 C10 167.99(19) .
Zn1 O1 C3 C10 -66.5(3) 3_675
C11 C10 C3 O1 127.6(3) .
C15 C10 C3 O1 -51.0(4) .
C11 C10 C3 C2 -49.4(4) .
C15 C10 C3 C2 132.0(3) .
O1 C3 C2 C1 -6.3(5) .
C10 C3 C2 C1 170.3(3) .
N1 C1 C2 C3 7.6(5) .
C6 C1 C2 C3 -170.1(3) .
C15 C10 C11 C12 0.1(5) .
C3 C10 C11 C12 -178.7(3) .
C10 C11 C12 C13 0.2(5) .
C8 C7 C6 C1 1.0(5) .
N1 C1 C6 C7 -1.6(5) .
C2 C1 C6 C7 176.1(3) .
C11 C12 C13 C14 -0.3(6) .
N1 C9 C8 C7 -1.7(5) .
C6 C7 C8 C9 0.6(5) .
C12 C13 C14 C15 0.0(6) .
C10 C15 C14 C13 0.3(5) .
C16 C15 C14 C13 -177.2(3) .
C8 C9 N1 C1 1.1(5) .
C8 C9 N1 Zn1 172.4(3) .
C6 C1 N1 C9 0.6(4) .
C2 C1 N1 C9 -177.1(3) .
C6 C1 N1 Zn1 -170.2(2) .
C2 C1 N1 Zn1 12.1(4) .
C14 C15 C16 F2 -99.4(3) .
C10 C15 C16 F2 83.1(4) .
C14 C15 C16 F3 139.4(3) .
C10 C15 C16 F3 -38.1(4) .
C14 C15 C16 F1 19.9(4) .
C10 C15 C16 F1 -157.6(3) .
